data_7700089
loop_
_publ_author_name
'Hidalgo, Nereida'
'Bajo, Sonia'
'Moreno, Juan Jos\'e'
'Navarro-Gilabert, Carlos'
'Mercado, Brandon Q.'
'Campos, Jes\'us'

_publ_section_title
;
 Reactivity of a gold(i)/platinum(0) frustrated Lewis pair with germanium
 and tin dihalides.
;
_journal_issue 25
_journal_name_full 'Dalton transactions (Cambridge, England : 2003)'
_journal_page_first 9127
_journal_page_last 9138
_journal_paper_doi 10.1039/c9dt00702d
_journal_volume 48
_journal_year 2019
_chemical_formula_moiety 'C54 H72 Au2 N P2 Si2, C2 F6 N O4 S2'
_chemical_formula_sum 'C56 H72 Au2 F6 N2 O4 P2 S2 Si2'
_chemical_formula_weight 1527.32
_space_group_crystal_system triclinic
_space_group_IT_number 2
_space_group_name_Hall '-P 1'
_space_group_name_H-M_alt 'P -1'
_symmetry_space_group_name_Hall '-P 1'
_symmetry_space_group_name_H-M 'P -1'
_atom_sites_solution_hydrogens geom
_atom_sites_solution_primary SHELXT
_atom_sites_solution_secondary difmap
_audit_creation_method SHELXL-2014/7
_audit_update_record
;
2019-02-14 deposited with the CCDC.    2019-05-23 downloaded from the CCDC.
;
_cell_angle_alpha 82.064(2)
_cell_angle_beta 78.105(2)
_cell_angle_gamma 72.256(2)
_cell_formula_units_Z 2
_cell_length_a 12.3889(2)
_cell_length_b 14.0629(3)
_cell_length_c 19.0624(3)
_cell_measurement_reflns_used 59822
_cell_measurement_temperature 93(2)
_cell_measurement_theta_max 27.4320
_cell_measurement_theta_min 3.0010
_cell_volume 3085.10(10)
_computing_cell_refinement 'CrysAlisPro 1.171.39.16b (Rigaku OD, 2015)'
_computing_data_collection 'CrysAlisPro 1.171.39.16b (Rigaku OD, 2015)'
_computing_data_reduction 'CrysAlisPro 1.171.39.16b (Rigaku OD, 2015)'
_computing_molecular_graphics 'Olex2 (Dolomanov et al., 2009)'
_computing_publication_material 'CIFTAB-2014/2 (Sheldrick, 2014)'
_computing_structure_refinement 'SHELXL-2014/7 (Sheldrick, 2014)'
_computing_structure_solution 'SHELXT-2014/5 (Sheldrick, 2014)'
_diffrn_ambient_temperature 93(2)
_diffrn_detector_area_resol_mean 5.8
_diffrn_measured_fraction_theta_full 0.998
_diffrn_measured_fraction_theta_max 0.999
_diffrn_measurement_device_type 'Dectris Pilatus 3R'
_diffrn_measurement_method \w
_diffrn_radiation_type MoK\a
_diffrn_radiation_wavelength 0.71073
_diffrn_reflns_av_R_equivalents 0.0529
_diffrn_reflns_av_unetI/netI 0.0241
_diffrn_reflns_Laue_measured_fraction_full 0.998
_diffrn_reflns_Laue_measured_fraction_max 0.999
_diffrn_reflns_limit_h_max 16
_diffrn_reflns_limit_h_min -16
_diffrn_reflns_limit_k_max 18
_diffrn_reflns_limit_k_min -18
_diffrn_reflns_limit_l_max 24
_diffrn_reflns_limit_l_min -24
_diffrn_reflns_number 139393
_diffrn_reflns_point_group_measured_fraction_full 0.998
_diffrn_reflns_point_group_measured_fraction_max 0.999
_diffrn_reflns_theta_full 25.242
_diffrn_reflns_theta_max 27.483
_diffrn_reflns_theta_min 2.920
_diffrn_source 'microfocus rotating anode'
_exptl_absorpt_coefficient_mu 4.970
_exptl_absorpt_correction_T_max 1.00000
_exptl_absorpt_correction_T_min 0.58969
_exptl_absorpt_correction_type multi-scan
_exptl_absorpt_process_details
; 
CrysAlisPro 1.171.39.16b (Rigaku Oxford Diffraction, 2015) 
Empirical absorption correction using spherical harmonics, 
 implemented in SCALE3 ABSPACK scaling algorithm. 
;
_exptl_crystal_colour Orange
_exptl_crystal_density_diffrn 1.644
_exptl_crystal_description Plate
_exptl_crystal_F_000 1512
_exptl_crystal_size_max 0.200
_exptl_crystal_size_mid 0.200
_exptl_crystal_size_min 0.080
_refine_diff_density_max 1.088
_refine_diff_density_min -0.604
_refine_diff_density_rms 0.082
_refine_ls_extinction_method none
_refine_ls_goodness_of_fit_ref 1.037
_refine_ls_hydrogen_treatment constr
_refine_ls_matrix_type full
_refine_ls_number_parameters 850
_refine_ls_number_reflns 14144
_refine_ls_number_restraints 90
_refine_ls_restrained_S_all 1.044
_refine_ls_R_factor_all 0.0239
_refine_ls_R_factor_gt 0.0189
_refine_ls_shift/su_max 0.004
_refine_ls_shift/su_mean 0.000
_refine_ls_structure_factor_coef Fsqd
_refine_ls_weighting_details 'w=1/[\s^2^(Fo^2^)+(0.0175P)^2^+3.0017P] where P=(Fo^2^+2Fc^2^)/3'
_refine_ls_weighting_scheme calc
_refine_ls_wR_factor_gt 0.0434
_refine_ls_wR_factor_ref 0.0448
_reflns_Friedel_coverage 0.000
_reflns_number_gt 12608
_reflns_number_total 14144
_reflns_threshold_expression 'I > 2\s(I)'
_cod_data_source_file c9dt00702d2.cif
_cod_data_source_block 007c-19010
_cod_depositor_comments 'Adding full bibliography for 7700087--7700092.cif.'
_cod_database_code 7700089
_shelx_shelxl_version_number 2014/7
_shelx_space_group_comment
; 
The symmetry employed for this shelxl refinement is uniquely defined 
by the following loop, which should always be used as a source of 
symmetry information in preference to the above space-group names. 
They are only intended as comments. 
;
_shelx_estimated_absorpt_t_min 0.436
_shelx_estimated_absorpt_t_max 0.692

loop_
_space_group_symop_operation_xyz
'x, y, z'
'-x, -y, -z'

loop_
_atom_site_label
_atom_site_type_symbol
_atom_site_fract_x
_atom_site_fract_y
_atom_site_fract_z
_atom_site_U_iso_or_equiv
_atom_site_adp_type
_atom_site_occupancy
_atom_site_site_symmetry_order
_atom_site_calc_flag
_atom_site_refinement_flags_posn
_atom_site_refinement_flags_adp
_atom_site_refinement_flags_occupancy
_atom_site_disorder_assembly
_atom_site_disorder_group
Au1 Au 0.74122(2) 0.12369(2) 0.76332(2) 0.01399(3) Uani 1 1 d . . . . .
Au2 Au 0.80479(2) 0.27219(2) 0.82566(2) 0.01362(3) Uani 1 1 d . . . . .
P1 P 0.67022(5) 0.14668(4) 0.66120(3) 0.01514(11) Uani 1 1 d . . . . .
P2 P 0.75322(5) 0.43976(4) 0.80142(3) 0.01419(11) Uani 1 1 d . . . . .
Si1 Si 0.73501(6) 0.10435(5) 0.93402(3) 0.02051(13) Uani 1 1 d . . . . .
Si2 Si 0.97120(6) 0.04179(5) 0.82989(4) 0.01914(13) Uani 1 1 d . . . . .
N1 N 0.82575(16) 0.11631(13) 0.85029(10) 0.0153(4) Uani 1 1 d . . . . .
C1 C 0.5972(2) 0.27865(18) 0.64378(15) 0.0281(6) Uani 1 1 d . . . . .
H1A H 0.5342 0.3007 0.6838 0.042 Uiso 1 1 calc R U . . .
H1B H 0.5661 0.2886 0.5992 0.042 Uiso 1 1 calc R U . . .
H1C H 0.6520 0.3178 0.6390 0.042 Uiso 1 1 calc R U . . .
C2 C 0.7909(2) 0.13442(19) 0.58723(13) 0.0225(5) Uani 1 1 d . . . . .
H2A H 0.8275 0.1872 0.5870 0.034 Uiso 1 1 calc R U . . .
H2B H 0.7634 0.1407 0.5417 0.034 Uiso 1 1 calc R U . . .
H2C H 0.8470 0.0687 0.5931 0.034 Uiso 1 1 calc R U . . .
C3 C 0.5808(2) 0.06783(17) 0.65015(12) 0.0179(5) Uani 1 1 d . . . . .
C4 C 0.6334(2) -0.02926(17) 0.62568(12) 0.0179(5) Uani 1 1 d . . . . .
C5 C 0.5642(2) -0.08643(19) 0.61588(15) 0.0270(5) Uani 1 1 d . . . . .
H5 H 0.5993 -0.1505 0.5979 0.032 Uiso 1 1 calc R U . . .
C6 C 0.4452(2) -0.0517(2) 0.63185(16) 0.0330(6) Uani 1 1 d . . . . .
H6 H 0.3992 -0.0911 0.6242 0.040 Uiso 1 1 calc R U . . .
C7 C 0.3944(2) 0.0406(2) 0.65902(16) 0.0340(6) Uani 1 1 d . . . . .
H7 H 0.3129 0.0637 0.6710 0.041 Uiso 1 1 calc R U . . .
C8 C 0.4595(2) 0.1006(2) 0.66935(15) 0.0269(6) Uani 1 1 d D . . . .
C9 C 0.7609(2) -0.07591(16) 0.61166(13) 0.0195(5) Uani 1 1 d . . . . .
C10 C 0.8185(2) -0.11983(17) 0.66939(16) 0.0277(6) Uani 1 1 d . . . . .
C11 C 0.9395(3) -0.15778(19) 0.6540(2) 0.0463(9) Uani 1 1 d . . . . .
H11 H 0.9810 -0.1866 0.6921 0.056 Uiso 1 1 calc R U . . .
C12 C 0.9988(3) -0.1535(2) 0.5837(3) 0.0535(11) Uani 1 1 d . . . . .
H12 H 1.0804 -0.1765 0.5743 0.064 Uiso 1 1 calc R U . . .
C13 C 0.9398(3) -0.1165(2) 0.5286(2) 0.0440(8) Uani 1 1 d . . . . .
H13 H 0.9810 -0.1166 0.4807 0.053 Uiso 1 1 calc R U . . .
C14 C 0.8210(2) -0.07856(18) 0.54061(15) 0.0289(6) Uani 1 1 d . . . . .
C15 C 0.7537(3) -0.1301(2) 0.74432(16) 0.0410(8) Uani 1 1 d . . . . .
H15A H 0.6970 -0.0660 0.7559 0.061 Uiso 1 1 calc R U . . .
H15B H 0.8076 -0.1495 0.7784 0.061 Uiso 1 1 calc R U . . .
H15C H 0.7140 -0.1816 0.7477 0.061 Uiso 1 1 calc R U . . .
C16 C 0.7600(3) -0.0388(2) 0.47790(16) 0.0412(8) Uani 1 1 d . . . . .
H16A H 0.7154 -0.0833 0.4724 0.062 Uiso 1 1 calc R U . . .
H16B H 0.8166 -0.0354 0.4341 0.062 Uiso 1 1 calc R U . . .
H16C H 0.7080 0.0284 0.4862 0.062 Uiso 1 1 calc R U . . .
C17B C 0.3980(11) 0.2089(7) 0.6903(5) 0.018(2) Uani 0.430(3) 1 d D . P A 1
C17 C 0.3932(8) 0.1870(6) 0.7134(4) 0.0210(17) Uani 0.570(3) 1 d D . P A 2
C18B C 0.3807(9) 0.2179(7) 0.7651(5) 0.0250(19) Uani 0.430(3) 1 d D . P A 1
C18 C 0.3882(6) 0.1803(6) 0.7876(4) 0.0259(15) Uani 0.570(3) 1 d D . P A 2
C19B C 0.3259(8) 0.3116(8) 0.7919(5) 0.037(2) Uani 0.430(3) 1 d D . P A 1
H19B H 0.3138 0.3181 0.8420 0.044 Uiso 0.430(3) 1 calc R U P A 1
C19 C 0.3290(5) 0.2640(5) 0.8246(4) 0.0391(15) Uani 0.570(3) 1 d D . P A 2
H19 H 0.3249 0.2609 0.8751 0.047 Uiso 0.570(3) 1 calc R U P A 2
C20B C 0.2892(7) 0.3947(6) 0.7457(6) 0.041(2) Uani 0.430(3) 1 d D . P A 1
H20B H 0.2563 0.4588 0.7639 0.049 Uiso 0.430(3) 1 calc R U P A 1
C20 C 0.2758(6) 0.3520(7) 0.7883(4) 0.0452(19) Uani 0.570(3) 1 d D . P A 2
H20 H 0.2364 0.4096 0.8138 0.054 Uiso 0.570(3) 1 calc R U P A 2
C21B C 0.3001(6) 0.3854(5) 0.6729(5) 0.0325(17) Uani 0.430(3) 1 d D . P A 1
H21B H 0.2719 0.4425 0.6419 0.039 Uiso 0.430(3) 1 calc R U P A 1
C21 C 0.2794(5) 0.3571(5) 0.7152(4) 0.0406(14) Uani 0.570(3) 1 d D . P A 2
H21 H 0.2428 0.4183 0.6908 0.049 Uiso 0.570(3) 1 calc R U P A 2
C22B C 0.3526(7) 0.2919(5) 0.6451(5) 0.0190(16) Uani 0.430(3) 1 d D . P A 1
C22 C 0.3363(6) 0.2732(5) 0.6765(4) 0.0278(14) Uani 0.570(3) 1 d D . P A 2
C23B C 0.4184(9) 0.1293(8) 0.8166(5) 0.033(2) Uani 0.430(3) 1 d D . P A 1
H23A H 0.3892 0.0752 0.8083 0.049 Uiso 0.430(3) 1 calc R U P A 1
H23B H 0.3882 0.1482 0.8660 0.049 Uiso 0.430(3) 1 calc R U P A 1
H23C H 0.5027 0.1065 0.8093 0.049 Uiso 0.430(3) 1 calc R U P A 1
C23 C 0.4417(7) 0.0830(5) 0.8287(4) 0.0320(15) Uani 0.570(3) 1 d D . P A 2
H23D H 0.4107 0.0305 0.8193 0.048 Uiso 0.570(3) 1 calc R U P A 2
H23E H 0.4236 0.0919 0.8803 0.048 Uiso 0.570(3) 1 calc R U P A 2
H23F H 0.5253 0.0634 0.8131 0.048 Uiso 0.570(3) 1 calc R U P A 2
C24B C 0.3659(8) 0.2829(6) 0.5659(5) 0.0271(18) Uani 0.430(3) 1 d D . P A 1
H24A H 0.4366 0.2303 0.5503 0.041 Uiso 0.430(3) 1 calc R U P A 1
H24B H 0.3701 0.3468 0.5393 0.041 Uiso 0.430(3) 1 calc R U P A 1
H24C H 0.2996 0.2656 0.5564 0.041 Uiso 0.430(3) 1 calc R U P A 1
C24 C 0.3354(6) 0.2790(5) 0.5974(4) 0.0332(15) Uani 0.570(3) 1 d D . P A 2
H24D H 0.2660 0.2647 0.5902 0.050 Uiso 0.570(3) 1 calc R U P A 2
H24E H 0.4037 0.2297 0.5746 0.050 Uiso 0.570(3) 1 calc R U P A 2
H24F H 0.3358 0.3463 0.5759 0.050 Uiso 0.570(3) 1 calc R U P A 2
C25 C 0.6786(2) 0.47258(18) 0.72486(13) 0.0209(5) Uani 1 1 d . . . . .
H25A H 0.7271 0.4361 0.6840 0.031 Uiso 1 1 calc R U . . .
H25B H 0.6622 0.5448 0.7117 0.031 Uiso 1 1 calc R U . . .
H25C H 0.6061 0.4545 0.7376 0.031 Uiso 1 1 calc R U . . .
C26 C 0.6351(2) 0.49426(18) 0.87185(13) 0.0218(5) Uani 1 1 d . . . . .
H26A H 0.5673 0.4738 0.8691 0.033 Uiso 1 1 calc R U . . .
H26B H 0.6166 0.5675 0.8653 0.033 Uiso 1 1 calc R U . . .
H26C H 0.6578 0.4708 0.9190 0.033 Uiso 1 1 calc R U . . .
C27 C 0.86533(19) 0.50513(16) 0.78685(12) 0.0149(4) Uani 1 1 d . . . . .
C28 C 0.92860(19) 0.51901(16) 0.71687(12) 0.0166(4) Uani 1 1 d . . . . .
C29 C 1.0105(2) 0.57141(18) 0.70678(14) 0.0220(5) Uani 1 1 d . . . . .
H29 H 1.0507 0.5824 0.6597 0.026 Uiso 1 1 calc R U . . .
C30 C 1.0346(2) 0.60773(19) 0.76371(14) 0.0256(5) Uani 1 1 d . . . . .
H30 H 1.0898 0.6441 0.7557 0.031 Uiso 1 1 calc R U . . .
C31 C 0.9774(2) 0.59054(19) 0.83249(14) 0.0244(5) Uani 1 1 d . . . . .
H31 H 0.9958 0.6136 0.8719 0.029 Uiso 1 1 calc R U . . .
C32 C 0.8935(2) 0.54018(17) 0.84521(12) 0.0180(5) Uani 1 1 d . . . . .
C33 C 0.9187(2) 0.47584(17) 0.65162(13) 0.0191(5) Uani 1 1 d . . . . .
C34 C 0.8626(2) 0.53746(18) 0.59793(13) 0.0232(5) Uani 1 1 d . . . . .
C35 C 0.8559(3) 0.4945(2) 0.53772(14) 0.0352(7) Uani 1 1 d . . . . .
H35 H 0.8161 0.5351 0.5017 0.042 Uiso 1 1 calc R U . . .
C36 C 0.9067(3) 0.3934(2) 0.53006(16) 0.0431(8) Uani 1 1 d . . . . .
H36 H 0.9005 0.3647 0.4893 0.052 Uiso 1 1 calc R U . . .
C37 C 0.9664(3) 0.3342(2) 0.58148(16) 0.0396(8) Uani 1 1 d . . . . .
H37 H 1.0025 0.2652 0.5751 0.048 Uiso 1 1 calc R U . . .
C38 C 0.9747(2) 0.37331(18) 0.64243(14) 0.0270(6) Uani 1 1 d . . . . .
C39 C 0.8077(2) 0.64860(18) 0.60427(14) 0.0271(6) Uani 1 1 d . . . . .
H39A H 0.7653 0.6598 0.6532 0.041 Uiso 1 1 calc R U . . .
H39B H 0.7546 0.6748 0.5699 0.041 Uiso 1 1 calc R U . . .
H39C H 0.8677 0.6831 0.5938 0.041 Uiso 1 1 calc R U . . .
C40 C 1.0427(2) 0.30714(19) 0.69691(16) 0.0363(7) Uani 1 1 d . . . . .
H40A H 1.0795 0.3464 0.7178 0.054 Uiso 1 1 calc R U . . .
H40B H 1.1019 0.2517 0.6733 0.054 Uiso 1 1 calc R U . . .
H40C H 0.9910 0.2803 0.7350 0.054 Uiso 1 1 calc R U . . .
C41 C 0.8390(2) 0.52431(17) 0.92203(12) 0.0190(5) Uani 1 1 d . . . . .
C42 C 0.7512(2) 0.60294(18) 0.95507(13) 0.0238(5) Uani 1 1 d . . . . .
C43 C 0.6987(3) 0.5855(2) 1.02537(14) 0.0316(6) Uani 1 1 d . . . . .
H43 H 0.6383 0.6377 1.0479 0.038 Uiso 1 1 calc R U . . .
C44 C 0.7328(3) 0.4935(2) 1.06312(14) 0.0336(6) Uani 1 1 d . . . . .
H44 H 0.6943 0.4821 1.1106 0.040 Uiso 1 1 calc R U . . .
C45 C 0.8233(2) 0.4177(2) 1.03179(14) 0.0285(6) Uani 1 1 d . . . . .
H45 H 0.8476 0.3552 1.0585 0.034 Uiso 1 1 calc R U . . .
C46 C 0.8788(2) 0.43224(18) 0.96168(13) 0.0228(5) Uani 1 1 d . . . . .
C47 C 0.7130(3) 0.70464(19) 0.91478(15) 0.0326(6) Uani 1 1 d . . . . .
H47A H 0.7718 0.7396 0.9102 0.049 Uiso 1 1 calc R U . . .
H47B H 0.6402 0.7441 0.9413 0.049 Uiso 1 1 calc R U . . .
H47C H 0.7022 0.6960 0.8668 0.049 Uiso 1 1 calc R U . . .
C48 C 0.9828(2) 0.35172(19) 0.93003(15) 0.0291(6) Uani 1 1 d . . . . .
H48A H 0.9731 0.3389 0.8828 0.044 Uiso 1 1 calc R U . . .
H48B H 0.9909 0.2901 0.9620 0.044 Uiso 1 1 calc R U . . .
H48C H 1.0520 0.3740 0.9248 0.044 Uiso 1 1 calc R U . . .
C49 C 0.5964(2) 0.2066(2) 0.93851(15) 0.0293(6) Uani 1 1 d . . . . .
H49A H 0.6104 0.2706 0.9421 0.044 Uiso 1 1 calc R U . . .
H49B H 0.5419 0.1924 0.9808 0.044 Uiso 1 1 calc R U . . .
H49C H 0.5643 0.2105 0.8950 0.044 Uiso 1 1 calc R U . . .
C50 C 0.8077(3) 0.1145(2) 1.00776(14) 0.0352(7) Uani 1 1 d . . . . .
H50A H 0.8797 0.0602 1.0069 0.053 Uiso 1 1 calc R U . . .
H50B H 0.7572 0.1093 1.0541 0.053 Uiso 1 1 calc R U . . .
H50C H 0.8245 0.1792 1.0011 0.053 Uiso 1 1 calc R U . . .
C51 C 0.6971(3) -0.0170(2) 0.94786(17) 0.0382(7) Uani 1 1 d . . . . .
H51A H 0.6697 -0.0264 0.9053 0.057 Uiso 1 1 calc R U . . .
H51B H 0.6364 -0.0156 0.9901 0.057 Uiso 1 1 calc R U . . .
H51C H 0.7653 -0.0725 0.9554 0.057 Uiso 1 1 calc R U . . .
C52 C 1.0694(2) 0.09536(19) 0.86426(15) 0.0279(6) Uani 1 1 d . . . . .
H52A H 1.0684 0.1611 0.8388 0.042 Uiso 1 1 calc R U . . .
H52B H 1.1479 0.0503 0.8561 0.042 Uiso 1 1 calc R U . . .
H52C H 1.0435 0.1027 0.9159 0.042 Uiso 1 1 calc R U . . .
C53 C 0.9855(2) -0.08952(18) 0.86967(16) 0.0298(6) Uani 1 1 d . . . . .
H53A H 0.9325 -0.1164 0.8523 0.045 Uiso 1 1 calc R U . . .
H53B H 0.9669 -0.0902 0.9222 0.045 Uiso 1 1 calc R U . . .
H53C H 1.0647 -0.1309 0.8554 0.045 Uiso 1 1 calc R U . . .
C54 C 1.0198(2) 0.0383(2) 0.73067(14) 0.0290(6) Uani 1 1 d . . . . .
H54A H 0.9784 0.0011 0.7116 0.044 Uiso 1 1 calc R U . . .
H54B H 1.1026 0.0051 0.7204 0.044 Uiso 1 1 calc R U . . .
H54C H 1.0038 0.1068 0.7079 0.044 Uiso 1 1 calc R U . . .
S1 S 0.66349(6) 0.31171(5) 0.23530(3) 0.02635(13) Uani 1 1 d D . . . .
S2B S 0.6075(2) 0.29324(11) 0.38721(8) 0.0207(5) Uani 0.430(3) 1 d D . P A 1
S2 S 0.67421(16) 0.29595(8) 0.37769(6) 0.0204(4) Uani 0.570(3) 1 d D . P A 2
F1 F 0.58874(17) 0.26783(16) 0.13050(10) 0.0514(5) Uani 1 1 d . . . . .
F2 F 0.48397(19) 0.25008(19) 0.23367(14) 0.0731(7) Uani 1 1 d . . . . .
F3 F 0.6487(2) 0.14061(14) 0.20386(11) 0.0568(6) Uani 1 1 d . . . . .
F4B F 0.5748(14) 0.4118(10) 0.4781(5) 0.079(5) Uani 0.430(3) 1 d D . P A 1
F4 F 0.5960(11) 0.4203(8) 0.4767(5) 0.055(2) Uani 0.570(3) 1 d D . P A 2
F5B F 0.7531(4) 0.3899(4) 0.3986(3) 0.0552(14) Uani 0.430(3) 1 d D . P A 1
F5 F 0.4582(3) 0.3627(4) 0.4361(3) 0.0914(18) Uani 0.570(3) 1 d D . P A 2
F6B F 0.5932(6) 0.4854(4) 0.3703(3) 0.0489(15) Uani 0.430(3) 1 d D . P A 1
F6 F 0.5274(4) 0.4761(3) 0.3757(2) 0.0493(11) Uani 0.570(3) 1 d D . P A 2
O1 O 0.77762(17) 0.28653(15) 0.19457(11) 0.0362(5) Uani 1 1 d . . . . .
O2 O 0.59274(17) 0.41235(14) 0.22703(11) 0.0353(5) Uani 1 1 d . . . . .
N3B N 0.6937(5) 0.2601(4) 0.3151(3) 0.0236(13) Uani 0.430(3) 1 d D . P A 1
N3 N 0.6322(5) 0.2684(4) 0.3137(2) 0.0305(11) Uani 0.570(3) 1 d D . P A 2
O4B O 0.4880(4) 0.3273(4) 0.3824(3) 0.0342(12) Uani 0.430(3) 1 d D . P A 1
O4 O 0.7647(3) 0.3422(3) 0.35811(19) 0.0339(9) Uani 0.570(3) 1 d D . P A 2
O5B O 0.6414(7) 0.2201(8) 0.4440(6) 0.0287(19) Uani 0.430(3) 1 d D . P A 1
O5 O 0.6844(5) 0.2159(7) 0.4328(4) 0.0318(16) Uani 0.570(3) 1 d D . P A 2
C55 C 0.5919(3) 0.2377(2) 0.19965(18) 0.0423(7) Uani 1 1 d . . . . .
C56B C 0.6404(5) 0.4029(4) 0.4095(3) 0.0267(14) Uani 0.430(3) 1 d D . P A 1
C56 C 0.5529(5) 0.3944(4) 0.4191(3) 0.0424(14) Uani 0.570(3) 1 d D . P A 2

loop_
_atom_site_aniso_label
_atom_site_aniso_U_11
_atom_site_aniso_U_22
_atom_site_aniso_U_33
_atom_site_aniso_U_23
_atom_site_aniso_U_13
_atom_site_aniso_U_12
Au1 0.01599(5) 0.01381(4) 0.01430(4) -0.00157(3) -0.00602(3) -0.00493(3)
Au2 0.01519(5) 0.01192(4) 0.01502(4) -0.00104(3) -0.00539(3) -0.00394(3)
P1 0.0167(3) 0.0154(3) 0.0157(3) -0.0031(2) -0.0069(2) -0.0046(2)
P2 0.0152(3) 0.0123(3) 0.0154(3) -0.0016(2) -0.0031(2) -0.0040(2)
Si1 0.0273(4) 0.0183(3) 0.0155(3) 0.0013(2) -0.0048(3) -0.0062(3)
Si2 0.0195(3) 0.0153(3) 0.0231(3) -0.0019(2) -0.0095(3) -0.0017(2)
N1 0.0211(10) 0.0116(8) 0.0158(9) 0.0007(7) -0.0099(8) -0.0047(7)
C1 0.0302(14) 0.0171(12) 0.0393(16) -0.0012(10) -0.0178(12) -0.0029(10)
C2 0.0281(13) 0.0245(12) 0.0186(12) -0.0037(9) -0.0014(10) -0.0140(10)
C3 0.0193(12) 0.0216(11) 0.0162(11) -0.0038(9) -0.0062(9) -0.0077(9)
C4 0.0218(12) 0.0183(11) 0.0151(11) 0.0002(8) -0.0069(9) -0.0062(9)
C5 0.0316(14) 0.0206(12) 0.0326(14) -0.0037(10) -0.0118(11) -0.0084(11)
C6 0.0315(15) 0.0352(15) 0.0430(17) -0.0083(12) -0.0149(13) -0.0174(12)
C7 0.0204(13) 0.0435(16) 0.0443(17) -0.0159(13) -0.0085(12) -0.0111(12)
C8 0.0204(13) 0.0341(14) 0.0304(14) -0.0144(11) -0.0076(10) -0.0066(11)
C9 0.0227(12) 0.0111(10) 0.0272(13) -0.0013(9) -0.0062(10) -0.0075(9)
C10 0.0343(15) 0.0125(11) 0.0438(16) 0.0047(10) -0.0214(12) -0.0111(10)
C11 0.0417(18) 0.0102(12) 0.098(3) 0.0023(14) -0.045(2) -0.0058(12)
C12 0.0230(15) 0.0247(15) 0.113(3) -0.0305(18) 0.0026(19) -0.0049(12)
C13 0.0321(16) 0.0303(15) 0.071(2) -0.0289(15) 0.0112(16) -0.0133(13)
C14 0.0339(15) 0.0162(12) 0.0368(15) -0.0109(10) 0.0042(12) -0.0105(11)
C15 0.071(2) 0.0329(15) 0.0345(16) 0.0175(12) -0.0309(16) -0.0322(16)
C16 0.069(2) 0.0336(16) 0.0238(15) -0.0105(12) 0.0033(14) -0.0221(15)
C17B 0.017(4) 0.030(5) 0.013(5) -0.007(4) 0.000(4) -0.015(4)
C17 0.012(3) 0.032(4) 0.021(4) -0.010(3) 0.001(3) -0.008(3)
C18B 0.019(3) 0.030(5) 0.027(5) 0.001(4) -0.005(3) -0.009(4)
C18 0.021(3) 0.039(5) 0.023(5) -0.008(3) -0.001(3) -0.015(4)
C19B 0.019(5) 0.048(6) 0.042(5) -0.027(5) 0.000(4) -0.003(4)
C19 0.033(3) 0.052(4) 0.037(4) -0.026(3) 0.002(3) -0.015(3)
C20B 0.026(4) 0.030(4) 0.071(7) -0.034(5) -0.006(4) -0.003(3)
C20 0.027(4) 0.047(5) 0.062(5) -0.035(4) -0.003(4) -0.002(3)
C21B 0.020(3) 0.021(3) 0.059(5) -0.009(3) -0.014(3) -0.002(3)
C21 0.024(3) 0.029(3) 0.065(5) -0.016(3) -0.010(3) 0.004(2)
C22B 0.012(3) 0.016(3) 0.030(5) -0.003(3) -0.008(4) -0.004(2)
C22 0.018(3) 0.032(4) 0.033(4) -0.007(3) -0.005(3) -0.005(3)
C23B 0.035(6) 0.042(7) 0.027(6) -0.005(5) 0.002(4) -0.022(6)
C23 0.040(4) 0.040(4) 0.023(3) -0.004(3) -0.001(3) -0.024(4)
C24B 0.028(5) 0.025(3) 0.030(5) 0.013(4) -0.014(4) -0.011(3)
C24 0.024(3) 0.033(3) 0.038(5) 0.004(3) -0.009(3) -0.002(2)
C25 0.0181(12) 0.0240(12) 0.0209(12) -0.0009(9) -0.0059(9) -0.0054(9)
C26 0.0185(12) 0.0201(11) 0.0249(13) -0.0066(9) 0.0017(10) -0.0044(9)
C27 0.0151(11) 0.0123(10) 0.0158(11) -0.0002(8) -0.0032(8) -0.0020(8)
C28 0.0168(11) 0.0121(10) 0.0180(11) 0.0004(8) -0.0039(9) -0.0002(8)
C29 0.0174(12) 0.0211(12) 0.0247(13) 0.0033(9) -0.0021(9) -0.0048(9)
C30 0.0213(13) 0.0276(13) 0.0324(14) 0.0050(11) -0.0089(11) -0.0140(10)
C31 0.0257(13) 0.0277(13) 0.0260(13) 0.0002(10) -0.0121(10) -0.0125(10)
C32 0.0196(12) 0.0176(11) 0.0179(11) -0.0013(9) -0.0054(9) -0.0057(9)
C33 0.0225(12) 0.0163(11) 0.0177(11) -0.0033(9) 0.0041(9) -0.0083(9)
C34 0.0325(14) 0.0228(12) 0.0176(12) -0.0005(9) -0.0020(10) -0.0147(11)
C35 0.0571(19) 0.0416(16) 0.0161(13) -0.0005(11) -0.0052(12) -0.0291(15)
C36 0.075(2) 0.0418(17) 0.0234(14) -0.0158(13) 0.0092(14) -0.0377(17)
C37 0.058(2) 0.0233(13) 0.0331(16) -0.0145(12) 0.0213(14) -0.0194(13)
C38 0.0302(14) 0.0171(12) 0.0270(14) -0.0030(10) 0.0117(11) -0.0074(10)
C39 0.0363(15) 0.0194(12) 0.0278(14) 0.0054(10) -0.0131(11) -0.0095(11)
C40 0.0306(15) 0.0170(12) 0.0438(17) 0.0029(11) 0.0129(13) 0.0036(11)
C41 0.0249(12) 0.0213(11) 0.0156(11) -0.0018(9) -0.0063(9) -0.0117(10)
C42 0.0327(14) 0.0215(12) 0.0200(12) -0.0039(9) -0.0062(10) -0.0099(10)
C43 0.0418(16) 0.0312(14) 0.0213(13) -0.0089(11) -0.0029(11) -0.0085(12)
C44 0.0460(17) 0.0417(16) 0.0151(12) -0.0003(11) -0.0029(11) -0.0180(14)
C45 0.0394(16) 0.0302(14) 0.0206(13) 0.0057(10) -0.0131(11) -0.0150(12)
C46 0.0290(13) 0.0233(12) 0.0215(12) -0.0009(9) -0.0110(10) -0.0113(10)
C47 0.0419(17) 0.0207(13) 0.0316(15) -0.0053(11) -0.0024(12) -0.0051(12)
C48 0.0320(15) 0.0264(13) 0.0286(14) 0.0006(11) -0.0137(11) -0.0038(11)
C49 0.0269(14) 0.0315(14) 0.0248(14) -0.0012(11) 0.0010(11) -0.0057(11)
C50 0.0467(18) 0.0384(16) 0.0184(13) -0.0001(11) -0.0126(12) -0.0054(13)
C51 0.0484(18) 0.0316(15) 0.0342(16) 0.0006(12) 0.0052(13) -0.0201(14)
C52 0.0255(13) 0.0220(12) 0.0392(16) -0.0014(11) -0.0170(12) -0.0039(10)
C53 0.0303(14) 0.0177(12) 0.0404(16) -0.0003(11) -0.0154(12) -0.0004(10)
C54 0.0241(13) 0.0324(14) 0.0294(14) -0.0093(11) -0.0028(11) -0.0047(11)
S1 0.0316(3) 0.0253(3) 0.0221(3) -0.0021(2) 0.0004(3) -0.0113(3)
S2B 0.0256(12) 0.0198(7) 0.0191(7) 0.0026(5) -0.0060(7) -0.0104(6)
S2 0.0228(9) 0.0176(5) 0.0217(6) 0.0033(4) -0.0085(5) -0.0062(5)
F1 0.0543(12) 0.0665(13) 0.0401(11) -0.0143(9) -0.0156(9) -0.0178(10)
F2 0.0544(13) 0.0929(17) 0.0875(18) -0.0358(14) 0.0215(12) -0.0534(13)
F3 0.0915(16) 0.0347(10) 0.0490(12) -0.0147(9) 0.0012(11) -0.0289(10)
F4B 0.127(10) 0.050(6) 0.017(4) -0.005(4) -0.009(5) 0.039(6)
F4 0.085(4) 0.049(4) 0.037(4) -0.023(3) -0.001(3) -0.024(3)
F5B 0.038(3) 0.070(3) 0.073(4) -0.031(3) 0.001(2) -0.032(2)
F5 0.032(2) 0.121(4) 0.092(4) 0.021(3) 0.018(2) -0.012(2)
F6B 0.086(5) 0.018(2) 0.045(3) 0.0061(17) -0.018(3) -0.017(3)
F6 0.062(3) 0.030(2) 0.038(2) -0.0013(15) -0.011(2) 0.0153(19)
O1 0.0241(10) 0.0419(11) 0.0411(12) -0.0084(9) -0.0025(8) -0.0070(8)
O2 0.0311(11) 0.0289(10) 0.0397(12) -0.0051(8) 0.0028(9) -0.0047(8)
N3B 0.026(3) 0.022(3) 0.021(3) -0.0004(19) -0.014(3) 0.002(3)
N3 0.045(3) 0.027(2) 0.028(2) 0.0063(17) -0.017(2) -0.020(2)
O4B 0.025(2) 0.059(3) 0.024(3) 0.002(2) -0.004(2) -0.023(2)
O4 0.0307(19) 0.046(2) 0.032(2) -0.0059(17) -0.0039(15) -0.0217(16)
O5B 0.043(5) 0.023(3) 0.024(3) 0.004(2) -0.012(4) -0.015(4)
O5 0.042(4) 0.027(2) 0.032(3) 0.013(2) -0.021(3) -0.015(3)
C55 0.0477(19) 0.0437(18) 0.0419(18) -0.0120(14) 0.0010(14) -0.0247(15)
C56B 0.035(4) 0.022(3) 0.024(3) -0.007(2) 0.003(3) -0.012(3)
C56 0.040(3) 0.042(3) 0.031(3) 0.005(2) 0.001(2) 0.001(3)

loop_
_atom_type_symbol
_atom_type_description
_atom_type_scat_dispersion_real
_atom_type_scat_dispersion_imag
_atom_type_scat_source
C C 0.0033 0.0016 'International Tables Vol C Tables 4.2.6.8 and 6.1.1.4'
H H 0.0000 0.0000 'International Tables Vol C Tables 4.2.6.8 and 6.1.1.4'
Au Au -2.0133 8.8022 'International Tables Vol C Tables 4.2.6.8 and 6.1.1.4'
F F 0.0171 0.0103 'International Tables Vol C Tables 4.2.6.8 and 6.1.1.4'
N N 0.0061 0.0033 'International Tables Vol C Tables 4.2.6.8 and 6.1.1.4'
O O 0.0106 0.0060 'International Tables Vol C Tables 4.2.6.8 and 6.1.1.4'
P P 0.1023 0.0942 'International Tables Vol C Tables 4.2.6.8 and 6.1.1.4'
S S 0.1246 0.1234 'International Tables Vol C Tables 4.2.6.8 and 6.1.1.4'
Si Si 0.0817 0.0704 'International Tables Vol C Tables 4.2.6.8 and 6.1.1.4'

loop_
_geom_angle_atom_site_label_1
_geom_angle_atom_site_label_2
_geom_angle_atom_site_label_3
_geom_angle
N1 Au1 P1 170.58(5)
N1 Au1 Au2 46.79(5)
P1 Au1 Au2 126.197(15)
N1 Au2 P2 171.10(5)
N1 Au2 Au1 46.42(5)
P2 Au2 Au1 128.144(15)
C2 P1 C1 98.78(13)
C2 P1 C3 109.83(11)
C1 P1 C3 110.87(11)
C2 P1 Au1 107.25(8)
C1 P1 Au1 109.57(9)
C3 P1 Au1 118.65(8)
C25 P2 C26 99.69(11)
C25 P2 C27 108.91(11)
C26 P2 C27 110.51(11)
C25 P2 Au2 109.59(8)
C26 P2 Au2 108.02(8)
C27 P2 Au2 118.47(7)
N1 Si1 C50 109.14(12)
N1 Si1 C49 110.33(10)
C50 Si1 C49 108.47(13)
N1 Si1 C51 112.04(12)
C50 Si1 C51 110.07(14)
C49 Si1 C51 106.71(14)
N1 Si2 C54 110.76(11)
N1 Si2 C53 110.17(11)
C54 Si2 C53 107.99(13)
N1 Si2 C52 110.83(11)
C54 Si2 C52 106.96(13)
C53 Si2 C52 110.03(12)
Si1 N1 Si2 123.52(10)
Si1 N1 Au1 111.43(10)
Si2 N1 Au1 109.55(9)
Si1 N1 Au2 106.14(9)
Si2 N1 Au2 113.36(10)
Au1 N1 Au2 86.79(6)
P1 C1 H1A 109.5
P1 C1 H1B 109.5
H1A C1 H1B 109.5
P1 C1 H1C 109.5
H1A C1 H1C 109.5
H1B C1 H1C 109.5
P1 C2 H2A 109.5
P1 C2 H2B 109.5
H2A C2 H2B 109.5
P1 C2 H2C 109.5
H2A C2 H2C 109.5
H2B C2 H2C 109.5
C8 C3 C4 118.7(2)
C8 C3 P1 120.89(18)
C4 C3 P1 120.30(17)
C5 C4 C3 119.3(2)
C5 C4 C9 117.4(2)
C3 C4 C9 123.3(2)
C6 C5 C4 121.3(2)
C6 C5 H5 119.3
C4 C5 H5 119.3
C7 C6 C5 119.3(2)
C7 C6 H6 120.4
C5 C6 H6 120.4
C6 C7 C8 121.6(3)
C6 C7 H7 119.2
C8 C7 H7 119.2
C7 C8 C3 119.6(2)
C7 C8 C17 114.2(4)
C3 C8 C17 125.2(4)
C7 C8 C17B 119.3(5)
C3 C8 C17B 120.4(5)
C10 C9 C14 120.7(2)
C10 C9 C4 119.7(2)
C14 C9 C4 119.6(2)
C9 C10 C11 117.6(3)
C9 C10 C15 121.3(2)
C11 C10 C15 121.1(3)
C12 C11 C10 120.9(3)
C12 C11 H11 119.6
C10 C11 H11 119.6
C13 C12 C11 120.0(3)
C13 C12 H12 120.0
C11 C12 H12 120.0
C12 C13 C14 121.5(3)
C12 C13 H13 119.2
C14 C13 H13 119.2
C13 C14 C9 119.0(3)
C13 C14 C16 119.5(3)
C9 C14 C16 121.6(2)
C10 C15 H15A 109.5
C10 C15 H15B 109.5
H15A C15 H15B 109.5
C10 C15 H15C 109.5
H15A C15 H15C 109.5
H15B C15 H15C 109.5
C14 C16 H16A 109.5
C14 C16 H16B 109.5
H16A C16 H16B 109.5
C14 C16 H16C 109.5
H16A C16 H16C 109.5
H16B C16 H16C 109.5
C22B C17B C18B 119.5(8)
C22B C17B C8 127.1(7)
C18B C17B C8 113.2(7)
C22 C17 C18 121.9(7)
C22 C17 C8 116.3(6)
C18 C17 C8 121.8(6)
C19B C18B C17B 119.5(8)
C19B C18B C23B 118.9(9)
C17B C18B C23B 121.6(9)
C19 C18 C17 118.8(7)
C19 C18 C23 119.5(6)
C17 C18 C23 121.7(6)
C20B C19B C18B 120.3(8)
C20B C19B H19B 119.8
C18B C19B H19B 119.8
C20 C19 C18 120.1(7)
C20 C19 H19 119.9
C18 C19 H19 119.9
C19B C20B C21B 120.4(7)
C19B C20B H20B 119.8
C21B C20B H20B 119.8
C21 C20 C19 120.5(6)
C21 C20 H20 119.7
C19 C20 H20 119.7
C20B C21B C22B 120.2(7)
C20B C21B H21B 119.9
C22B C21B H21B 119.9
C20 C21 C22 120.7(6)
C20 C21 H21 119.6
C22 C21 H21 119.6
C17B C22B C21B 119.7(8)
C17B C22B C24B 120.3(7)
C21B C22B C24B 119.8(7)
C17 C22 C21 117.8(7)
C17 C22 C24 122.2(6)
C21 C22 C24 120.0(7)
C18B C23B H23A 109.5
C18B C23B H23B 109.5
H23A C23B H23B 109.5
C18B C23B H23C 109.5
H23A C23B H23C 109.5
H23B C23B H23C 109.5
C18 C23 H23D 109.5
C18 C23 H23E 109.5
H23D C23 H23E 109.5
C18 C23 H23F 109.5
H23D C23 H23F 109.5
H23E C23 H23F 109.5
C22B C24B H24A 109.5
C22B C24B H24B 109.5
H24A C24B H24B 109.5
C22B C24B H24C 109.5
H24A C24B H24C 109.5
H24B C24B H24C 109.5
C22 C24 H24D 109.5
C22 C24 H24E 109.5
H24D C24 H24E 109.5
C22 C24 H24F 109.5
H24D C24 H24F 109.5
H24E C24 H24F 109.5
P2 C25 H25A 109.5
P2 C25 H25B 109.5
H25A C25 H25B 109.5
P2 C25 H25C 109.5
H25A C25 H25C 109.5
H25B C25 H25C 109.5
P2 C26 H26A 109.5
P2 C26 H26B 109.5
H26A C26 H26B 109.5
P2 C26 H26C 109.5
H26A C26 H26C 109.5
H26B C26 H26C 109.5
C32 C27 C28 118.1(2)
C32 C27 P2 121.19(17)
C28 C27 P2 120.66(17)
C29 C28 C27 119.6(2)
C29 C28 C33 115.9(2)
C27 C28 C33 124.4(2)
C30 C29 C28 121.5(2)
C30 C29 H29 119.2
C28 C29 H29 119.2
C29 C30 C31 119.3(2)
C29 C30 H30 120.3
C31 C30 H30 120.3
C30 C31 C32 121.4(2)
C30 C31 H31 119.3
C32 C31 H31 119.3
C31 C32 C27 119.9(2)
C31 C32 C41 116.6(2)
C27 C32 C41 123.4(2)
C34 C33 C38 120.4(2)
C34 C33 C28 120.6(2)
C38 C33 C28 118.8(2)
C35 C34 C33 118.9(2)
C35 C34 C39 119.5(2)
C33 C34 C39 121.6(2)
C36 C35 C34 120.7(3)
C36 C35 H35 119.6
C34 C35 H35 119.6
C37 C36 C35 120.1(3)
C37 C36 H36 120.0
C35 C36 H36 120.0
C36 C37 C38 121.3(3)
C36 C37 H37 119.3
C38 C37 H37 119.3
C37 C38 C33 118.5(3)
C37 C38 C40 120.1(2)
C33 C38 C40 121.4(2)
C34 C39 H39A 109.5
C34 C39 H39B 109.5
H39A C39 H39B 109.5
C34 C39 H39C 109.5
H39A C39 H39C 109.5
H39B C39 H39C 109.5
C38 C40 H40A 109.5
C38 C40 H40B 109.5
H40A C40 H40B 109.5
C38 C40 H40C 109.5
H40A C40 H40C 109.5
H40B C40 H40C 109.5
C42 C41 C46 120.3(2)
C42 C41 C32 119.7(2)
C46 C41 C32 119.9(2)
C43 C42 C41 118.8(2)
C43 C42 C47 120.2(2)
C41 C42 C47 121.0(2)
C44 C43 C42 121.0(3)
C44 C43 H43 119.5
C42 C43 H43 119.5
C43 C44 C45 120.1(3)
C43 C44 H44 120.0
C45 C44 H44 120.0
C44 C45 C46 120.8(2)
C44 C45 H45 119.6
C46 C45 H45 119.6
C45 C46 C41 118.8(2)
C45 C46 C48 120.2(2)
C41 C46 C48 121.0(2)
C42 C47 H47A 109.5
C42 C47 H47B 109.5
H47A C47 H47B 109.5
C42 C47 H47C 109.5
H47A C47 H47C 109.5
H47B C47 H47C 109.5
C46 C48 H48A 109.5
C46 C48 H48B 109.5
H48A C48 H48B 109.5
C46 C48 H48C 109.5
H48A C48 H48C 109.5
H48B C48 H48C 109.5
Si1 C49 H49A 109.5
Si1 C49 H49B 109.5
H49A C49 H49B 109.5
Si1 C49 H49C 109.5
H49A C49 H49C 109.5
H49B C49 H49C 109.5
Si1 C50 H50A 109.5
Si1 C50 H50B 109.5
H50A C50 H50B 109.5
Si1 C50 H50C 109.5
H50A C50 H50C 109.5
H50B C50 H50C 109.5
Si1 C51 H51A 109.5
Si1 C51 H51B 109.5
H51A C51 H51B 109.5
Si1 C51 H51C 109.5
H51A C51 H51C 109.5
H51B C51 H51C 109.5
Si2 C52 H52A 109.5
Si2 C52 H52B 109.5
H52A C52 H52B 109.5
Si2 C52 H52C 109.5
H52A C52 H52C 109.5
H52B C52 H52C 109.5
Si2 C53 H53A 109.5
Si2 C53 H53B 109.5
H53A C53 H53B 109.5
Si2 C53 H53C 109.5
H53A C53 H53C 109.5
H53B C53 H53C 109.5
Si2 C54 H54A 109.5
Si2 C54 H54B 109.5
H54A C54 H54B 109.5
Si2 C54 H54C 109.5
H54A C54 H54C 109.5
H54B C54 H54C 109.5
O2 S1 O1 118.17(12)
O2 S1 N3 108.8(2)
O1 S1 N3 123.5(2)
O2 S1 N3B 120.9(2)
O1 S1 N3B 98.8(2)
O2 S1 C55 104.48(14)
O1 S1 C55 103.76(14)
N3 S1 C55 92.5(2)
N3B S1 C55 109.6(3)
O5B S2B O4B 117.6(4)
O5B S2B N3B 108.3(5)
O4B S2B N3B 116.1(3)
O5B S2B C56B 103.0(5)
O4B S2B C56B 104.8(3)
N3B S2B C56B 105.3(3)
O4 S2 O5 118.2(3)
O4 S2 N3 115.3(2)
O5 S2 N3 110.0(4)
O4 S2 C56 103.5(3)
O5 S2 C56 102.8(4)
N3 S2 C56 105.1(3)
S2B N3B S1 121.5(4)
S1 N3 S2 122.0(3)
F2 C55 F3 109.1(3)
F2 C55 F1 107.7(3)
F3 C55 F1 107.8(3)
F2 C55 S1 111.7(2)
F3 C55 S1 111.5(2)
F1 C55 S1 108.8(2)
F5B C56B F6B 108.2(6)
F5B C56B F4B 121.3(8)
F6B C56B F4B 105.8(7)
F5B C56B S2B 111.2(4)
F6B C56B S2B 111.5(4)
F4B C56B S2B 98.5(7)
F6 C56 F5 106.3(5)
F6 C56 F4 106.4(6)
F5 C56 F4 118.2(6)
F6 C56 S2 112.6(4)
F5 C56 S2 109.8(4)
F4 C56 S2 103.6(6)

loop_
_geom_bond_atom_site_label_1
_geom_bond_atom_site_label_2
_geom_bond_distance
Au1 N1 2.1112(18)
Au1 P1 2.2420(6)
Au1 Au2 2.90974(12)
Au2 N1 2.1242(18)
Au2 P2 2.2535(5)
P1 C2 1.815(2)
P1 C1 1.817(2)
P1 C3 1.846(2)
P2 C25 1.819(2)
P2 C26 1.823(2)
P2 C27 1.844(2)
Si1 N1 1.772(2)
Si1 C50 1.861(3)
Si1 C49 1.869(3)
Si1 C51 1.876(3)
Si2 N1 1.780(2)
Si2 C54 1.866(3)
Si2 C53 1.867(3)
Si2 C52 1.871(3)
C1 H1A 0.9800
C1 H1B 0.9800
C1 H1C 0.9800
C2 H2A 0.9800
C2 H2B 0.9800
C2 H2C 0.9800
C3 C8 1.415(3)
C3 C4 1.419(3)
C4 C5 1.394(3)
C4 C9 1.497(3)
C5 C6 1.386(4)
C5 H5 0.9500
C6 C7 1.379(4)
C6 H6 0.9500
C7 C8 1.388(4)
C7 H7 0.9500
C8 C17 1.499(8)
C8 C17B 1.548(10)
C9 C10 1.404(3)
C9 C14 1.404(4)
C10 C11 1.411(4)
C10 C15 1.499(4)
C11 C12 1.391(6)
C11 H11 0.9500
C12 C13 1.357(5)
C12 H12 0.9500
C13 C14 1.386(4)
C13 H13 0.9500
C14 C16 1.498(4)
C15 H15A 0.9800
C15 H15B 0.9800
C15 H15C 0.9800
C16 H16A 0.9800
C16 H16B 0.9800
C16 H16C 0.9800
C17B C22B 1.394(9)
C17B C18B 1.414(10)
C17 C22 1.381(8)
C17 C18 1.395(8)
C18B C19B 1.399(14)
C18B C23B 1.493(10)
C18 C19 1.381(8)
C18 C23 1.514(8)
C19B C20B 1.380(10)
C19B H19B 0.9500
C19 C20 1.378(9)
C19 H19 0.9500
C20B C21B 1.387(10)
C20B H20B 0.9500
C20 C21 1.377(9)
C20 H20 0.9500
C21B C22B 1.400(8)
C21B H21B 0.9500
C21 C22 1.396(8)
C21 H21 0.9500
C22B C24B 1.504(9)
C22 C24 1.501(8)
C23B H23A 0.9800
C23B H23B 0.9800
C23B H23C 0.9800
C23 H23D 0.9800
C23 H23E 0.9800
C23 H23F 0.9800
C24B H24A 0.9800
C24B H24B 0.9800
C24B H24C 0.9800
C24 H24D 0.9800
C24 H24E 0.9800
C24 H24F 0.9800
C25 H25A 0.9800
C25 H25B 0.9800
C25 H25C 0.9800
C26 H26A 0.9800
C26 H26B 0.9800
C26 H26C 0.9800
C27 C32 1.421(3)
C27 C28 1.422(3)
C28 C29 1.395(3)
C28 C33 1.499(3)
C29 C30 1.381(4)
C29 H29 0.9500
C30 C31 1.383(4)
C30 H30 0.9500
C31 C32 1.392(3)
C31 H31 0.9500
C32 C41 1.498(3)
C33 C34 1.401(3)
C33 C38 1.415(3)
C34 C35 1.397(4)
C34 C39 1.513(3)
C35 C36 1.383(4)
C35 H35 0.9500
C36 C37 1.378(5)
C36 H36 0.9500
C37 C38 1.387(4)
C37 H37 0.9500
C38 C40 1.507(4)
C39 H39A 0.9800
C39 H39B 0.9800
C39 H39C 0.9800
C40 H40A 0.9800
C40 H40B 0.9800
C40 H40C 0.9800
C41 C42 1.407(3)
C41 C46 1.409(3)
C42 C43 1.388(4)
C42 C47 1.514(4)
C43 C44 1.381(4)
C43 H43 0.9500
C44 C45 1.385(4)
C44 H44 0.9500
C45 C46 1.390(4)
C45 H45 0.9500
C46 C48 1.512(4)
C47 H47A 0.9800
C47 H47B 0.9800
C47 H47C 0.9800
C48 H48A 0.9800
C48 H48B 0.9800
C48 H48C 0.9800
C49 H49A 0.9800
C49 H49B 0.9800
C49 H49C 0.9800
C50 H50A 0.9800
C50 H50B 0.9800
C50 H50C 0.9800
C51 H51A 0.9800
C51 H51B 0.9800
C51 H51C 0.9800
C52 H52A 0.9800
C52 H52B 0.9800
C52 H52C 0.9800
C53 H53A 0.9800
C53 H53B 0.9800
C53 H53C 0.9800
C54 H54A 0.9800
C54 H54B 0.9800
C54 H54C 0.9800
S1 O2 1.427(2)
S1 O1 1.430(2)
S1 N3 1.551(4)
S1 N3B 1.657(5)
S1 C55 1.827(3)
S2B O5B 1.423(9)
S2B O4B 1.430(5)
S2B N3B 1.586(6)
S2B C56B 1.833(6)
S2 O4 1.423(4)
S2 O5 1.424(7)
S2 N3 1.558(5)
S2 C56 1.829(5)
F1 C55 1.332(4)
F2 C55 1.331(4)
F3 C55 1.332(4)
F4B C56B 1.389(11)
F4 C56 1.446(9)
F5B C56B 1.327(7)
F5 C56 1.342(7)
F6B C56B 1.332(7)
F6 C56 1.314(6)

loop_
_geom_torsion_atom_site_label_1
_geom_torsion_atom_site_label_2
_geom_torsion_atom_site_label_3
_geom_torsion_atom_site_label_4
_geom_torsion
C50 Si1 N1 Si2 53.37(16)
C49 Si1 N1 Si2 172.47(13)
C51 Si1 N1 Si2 -68.80(17)
C50 Si1 N1 Au1 -172.91(11)
C49 Si1 N1 Au1 -53.82(13)
C51 Si1 N1 Au1 64.92(14)
C50 Si1 N1 Au2 -80.00(12)
C49 Si1 N1 Au2 39.10(13)
C51 Si1 N1 Au2 157.84(13)
C54 Si2 N1 Si1 157.68(13)
C53 Si2 N1 Si1 38.26(16)
C52 Si2 N1 Si1 -83.76(15)
C54 Si2 N1 Au1 23.24(14)
C53 Si2 N1 Au1 -96.18(12)
C52 Si2 N1 Au1 141.80(11)
C54 Si2 N1 Au2 -71.84(13)
C53 Si2 N1 Au2 168.74(11)
C52 Si2 N1 Au2 46.72(14)
C2 P1 C3 C8 -143.0(2)
C1 P1 C3 C8 -34.8(2)
Au1 P1 C3 C8 93.3(2)
C2 P1 C3 C4 40.4(2)
C1 P1 C3 C4 148.48(19)
Au1 P1 C3 C4 -83.44(19)
C8 C3 C4 C5 5.0(3)
P1 C3 C4 C5 -178.28(18)
C8 C3 C4 C9 -173.1(2)
P1 C3 C4 C9 3.7(3)
C3 C4 C5 C6 -2.2(4)
C9 C4 C5 C6 176.0(2)
C4 C5 C6 C7 -1.0(4)
C5 C6 C7 C8 1.4(5)
C6 C7 C8 C3 1.5(4)
C6 C7 C8 C17 -167.6(4)
C6 C7 C8 C17B 171.9(4)
C4 C3 C8 C7 -4.6(4)
P1 C3 C8 C7 178.7(2)
C4 C3 C8 C17 163.1(4)
P1 C3 C8 C17 -13.6(5)
C4 C3 C8 C17B -175.0(4)
P1 C3 C8 C17B 8.3(5)
C5 C4 C9 C10 -98.3(3)
C3 C4 C9 C10 79.8(3)
C5 C4 C9 C14 79.4(3)
C3 C4 C9 C14 -102.5(3)
C14 C9 C10 C11 5.9(3)
C4 C9 C10 C11 -176.5(2)
C14 C9 C10 C15 -171.5(2)
C4 C9 C10 C15 6.1(3)
C9 C10 C11 C12 -1.4(4)
C15 C10 C11 C12 176.1(3)
C10 C11 C12 C13 -2.9(4)
C11 C12 C13 C14 2.7(4)
C12 C13 C14 C9 1.8(4)
C12 C13 C14 C16 -179.9(3)
C10 C9 C14 C13 -6.2(4)
C4 C9 C14 C13 176.2(2)
C10 C9 C14 C16 175.5(2)
C4 C9 C14 C16 -2.1(3)
C7 C8 C17B C22B -77.0(11)
C3 C8 C17B C22B 93.4(11)
C7 C8 C17B C18B 97.7(9)
C3 C8 C17B C18B -91.9(9)
C7 C8 C17 C22 -86.0(7)
C3 C8 C17 C22 105.7(7)
C7 C8 C17 C18 93.4(8)
C3 C8 C17 C18 -75.0(8)
C22B C17B C18B C19B -4.7(16)
C8 C17B C18B C19B -179.9(8)
C22B C17B C18B C23B 174.5(9)
C8 C17B C18B C23B -0.7(14)
C22 C17 C18 C19 -3.0(12)
C8 C17 C18 C19 177.6(6)
C22 C17 C18 C23 174.4(7)
C8 C17 C18 C23 -4.9(12)
C17B C18B C19B C20B -0.2(15)
C23B C18B C19B C20B -179.5(8)
C17 C18 C19 C20 0.2(10)
C23 C18 C19 C20 -177.3(6)
C18B C19B C20B C21B 3.9(13)
C18 C19 C20 C21 1.1(10)
C19B C20B C21B C22B -2.5(12)
C19 C20 C21 C22 0.4(10)
C18B C17B C22B C21B 6.1(15)
C8 C17B C22B C21B -179.5(9)
C18B C17B C22B C24B -177.6(9)
C8 C17B C22B C24B -3.1(15)
C20B C21B C22B C17B -2.5(12)
C20B C21B C22B C24B -178.9(7)
C18 C17 C22 C21 4.4(12)
C8 C17 C22 C21 -176.2(6)
C18 C17 C22 C24 -176.2(7)
C8 C17 C22 C24 3.2(11)
C20 C21 C22 C17 -3.0(10)
C20 C21 C22 C24 177.5(6)
C25 P2 C27 C32 145.35(18)
C26 P2 C27 C32 36.8(2)
Au2 P2 C27 C32 -88.56(18)
C25 P2 C27 C28 -36.7(2)
C26 P2 C27 C28 -145.21(17)
Au2 P2 C27 C28 89.43(17)
C32 C27 C28 C29 -3.9(3)
P2 C27 C28 C29 178.02(16)
C32 C27 C28 C33 172.5(2)
P2 C27 C28 C33 -5.5(3)
C27 C28 C29 C30 2.1(3)
C33 C28 C29 C30 -174.7(2)
C28 C29 C30 C31 1.0(4)
C29 C30 C31 C32 -2.1(4)
C30 C31 C32 C27 0.1(4)
C30 C31 C32 C41 178.9(2)
C28 C27 C32 C31 2.9(3)
P2 C27 C32 C31 -179.10(18)
C28 C27 C32 C41 -175.9(2)
P2 C27 C32 C41 2.2(3)
C29 C28 C33 C34 -76.1(3)
C27 C28 C33 C34 107.3(3)
C29 C28 C33 C38 99.0(3)
C27 C28 C33 C38 -77.6(3)
C38 C33 C34 C35 4.5(4)
C28 C33 C34 C35 179.5(2)
C38 C33 C34 C39 -176.5(2)
C28 C33 C34 C39 -1.4(4)
C33 C34 C35 C36 -1.9(4)
C39 C34 C35 C36 179.1(3)
C34 C35 C36 C37 -1.1(5)
C35 C36 C37 C38 1.6(5)
C36 C37 C38 C33 1.0(4)
C36 C37 C38 C40 -178.7(3)
C34 C33 C38 C37 -4.0(4)
C28 C33 C38 C37 -179.2(2)
C34 C33 C38 C40 175.6(2)
C28 C33 C38 C40 0.5(4)
C31 C32 C41 C42 80.0(3)
C27 C32 C41 C42 -101.3(3)
C31 C32 C41 C46 -97.5(3)
C27 C32 C41 C46 81.3(3)
C46 C41 C42 C43 -5.1(4)
C32 C41 C42 C43 177.5(2)
C46 C41 C42 C47 175.8(2)
C32 C41 C42 C47 -1.6(4)
C41 C42 C43 C44 1.3(4)
C47 C42 C43 C44 -179.6(3)
C42 C43 C44 C45 2.1(4)
C43 C44 C45 C46 -1.6(4)
C44 C45 C46 C41 -2.1(4)
C44 C45 C46 C48 175.5(2)
C42 C41 C46 C45 5.5(4)
C32 C41 C46 C45 -177.1(2)
C42 C41 C46 C48 -172.1(2)
C32 C41 C46 C48 5.3(3)
O5B S2B N3B S1 165.2(6)
O4B S2B N3B S1 30.3(6)
C56B S2B N3B S1 -85.1(5)
O2 S1 N3B S2B 29.1(6)
O1 S1 N3B S2B 159.5(4)
C55 S1 N3B S2B -92.4(4)
O2 S1 N3 S2 -77.2(4)
O1 S1 N3 S2 68.2(4)
C55 S1 N3 S2 176.6(4)
O4 S2 N3 S1 -14.9(5)
O5 S2 N3 S1 -151.7(4)
C56 S2 N3 S1 98.3(4)
O2 S1 C55 F2 -57.5(3)
O1 S1 C55 F2 178.1(2)
N3 S1 C55 F2 52.7(3)
N3B S1 C55 F2 73.4(3)
O2 S1 C55 F3 -179.9(2)
O1 S1 C55 F3 55.7(2)
N3 S1 C55 F3 -69.7(3)
N3B S1 C55 F3 -49.0(3)
O2 S1 C55 F1 61.3(2)
O1 S1 C55 F1 -63.1(2)
N3 S1 C55 F1 171.5(3)
N3B S1 C55 F1 -167.8(3)
O5B S2B C56B F5B 71.7(6)
O4B S2B C56B F5B -164.7(4)
N3B S2B C56B F5B -41.7(5)
O5B S2B C56B F6B -167.4(6)
O4B S2B C56B F6B -43.8(5)
N3B S2B C56B F6B 79.1(5)
O5B S2B C56B F4B -56.7(7)
O4B S2B C56B F4B 66.9(7)
N3B S2B C56B F4B -170.1(6)
O4 S2 C56 F6 57.6(5)
O5 S2 C56 F6 -178.8(5)
N3 S2 C56 F6 -63.7(5)
O4 S2 C56 F5 175.9(4)
O5 S2 C56 F5 -60.5(5)
N3 S2 C56 F5 54.6(4)
O4 S2 C56 F4 -56.9(5)
O5 S2 C56 F4 66.6(6)
N3 S2 C56 F4 -178.3(5)
